data_8100422
loop_
_publ_author_name
'Euler, H.'
'Barbier, B.'
'Meents, A.'
'Kirfel, A.'

_publ_section_title
;
Crystal structure of Tutton's salts, Rb~2~[M^II^(H~2~O)~6~](SeO~4~)~2~, 
M^II^ = Mg, Co, Mn, Zn
;
_journal_issue 3
_journal_name_full 'Zeitschrift f\"ur Kristallographie - New Crystal Structures'
_journal_page_first 265
_journal_page_last 268
_journal_volume 218
_journal_year 2003
_chemical_formula_moiety '(Rb 1+)2, Co 2+, (Se O4 2-)2, 6(H2O)'
_chemical_formula_sum 'Co H12 O14 Rb2 Se2'
_chemical_formula_weight 623.89
_chemical_name_common 'rubidium hexa-aquacobalte(II) selenate'
_space_group_IT_number 14
_symmetry_cell_setting monoclinic
_symmetry_space_group_name_Hall '-P 2yab'
_symmetry_space_group_name_H-M 'P 1 21/a 1'
_cell_angle_alpha 90.00
_cell_angle_beta 105.238(9)
_cell_angle_gamma 90.00
_cell_formula_units_Z 2
_cell_length_a 9.3628(11)
_cell_length_b 12.6176(12)
_cell_length_c 6.3562(7)
_cell_measurement_temperature 293(2)
_cell_volume 724.50(14)
_diffrn_ambient_temperature 293(2)
_exptl_crystal_density_diffrn 2.860
_cod_original_sg_symbol_H-M 'P 21/a'
_cod_original_formula_sum 'H12 Co O14 Rb2 Se2'
_cod_database_code 8100422

loop_
_symmetry_equiv_pos_as_xyz
'x, y, z'
'-x+1/2, y+1/2, -z'
'-x, -y, -z'
'x-1/2, -y-1/2, z'

loop_
_atom_site_label
_atom_site_type_symbol
_atom_site_fract_x
_atom_site_fract_y
_atom_site_fract_z
_atom_site_U_iso_or_equiv
_atom_site_adp_type
_atom_site_occupancy
_atom_site_symmetry_multiplicity
_atom_site_Wyckoff_symbol
_atom_site_calc_flag
_atom_site_refinement_flags
_atom_site_disorder_assembly
_atom_site_disorder_group
Co Co 0.0000 0.0000 0.0000 0.02054(14) Uani 1 2 a d S . .
Se Se 0.40610(3) 0.13784(2) 0.73214(4) 0.02229(10) Uani 1 4 e d . . .
O1 O 0.4147(3) 0.23915(16) 0.5744(3) 0.0349(5) Uani 1 4 e d . . .
O2 O 0.5583(2) 0.06908(19) 0.7769(4) 0.0450(6) Uani 1 4 e d . . .
O3 O 0.2685(2) 0.06248(16) 0.6027(3) 0.0293(5) Uani 1 4 e d . . .
O4 O 0.3772(3) 0.18011(16) 0.9615(3) 0.0323(5) Uani 1 4 e d . . .
O5 O 0.1626(3) 0.10992(18) 0.1644(4) 0.0296(5) Uani 1 4 e d . . .
O6 O -0.1671(3) 0.10945(18) 0.0267(4) 0.0295(5) Uani 1 4 e d . . .
O7 O -0.0052(3) -0.06498(18) 0.2920(3) 0.0284(5) Uani 1 4 e d . . .
Rb Rb 0.13381(3) 0.34461(2) 0.34269(5) 0.03429(11) Uani 1 4 e d . . .
H1 H 0.195(4) 0.086(3) 0.282(6) 0.045(11) Uiso 1 4 e d . . .
H2 H 0.220(4) 0.122(2) 0.109(5) 0.019(9) Uiso 1 4 e d . . .
H3 H -0.250(4) 0.100(3) -0.054(6) 0.033(10) Uiso 1 4 e d . . .
H4 H -0.148(5) 0.175(3) -0.006(6) 0.058(12) Uiso 1 4 e d . . .
H5 H -0.073(5) -0.054(3) 0.342(7) 0.060(13) Uiso 1 4 e d . . .
H6 H 0.020(5) -0.124(4) 0.336(7) 0.061(14) Uiso 1 4 e d . . .

loop_
_atom_site_aniso_label
_atom_site_aniso_U_11
_atom_site_aniso_U_22
_atom_site_aniso_U_33
_atom_site_aniso_U_23
_atom_site_aniso_U_13
_atom_site_aniso_U_12
Co 0.0199(3) 0.0210(3) 0.0212(3) 0.0005(2) 0.0061(2) -0.0010(2)
Se 0.02075(16) 0.02277(16) 0.02327(16) -0.00157(11) 0.00562(11) -0.00220(11)
O1 0.0492(13) 0.0286(11) 0.0291(11) 0.0028(9) 0.0141(10) -0.0093(10)
O2 0.0249(12) 0.0471(14) 0.0586(15) -0.0046(12) 0.0030(11) 0.0079(10)
O3 0.0234(11) 0.0338(11) 0.0297(11) -0.0066(9) 0.0055(9) -0.0084(9)
O4 0.0446(13) 0.0298(11) 0.0241(11) -0.0030(8) 0.0120(10) -0.0041(10)
O5 0.0289(12) 0.0348(12) 0.0240(12) 0.0002(10) 0.0049(10) -0.0086(10)
O6 0.0240(12) 0.0281(12) 0.0365(12) 0.0008(9) 0.0079(10) 0.0005(9)
O7 0.0315(12) 0.0285(12) 0.0288(11) 0.0038(9) 0.0144(9) 0.0030(9)
Rb 0.03601(18) 0.03386(18) 0.03498(18) 0.00092(13) 0.01281(13) -0.00093(13)

loop_
_geom_bond_atom_site_label_1
_geom_bond_atom_site_label_2
_geom_bond_distance
_geom_bond_site_symmetry_2
_geom_bond_publ_flag
Co O7 2.041(2) 3 ?
Co O7 2.041(2) . ?
Co O5 2.121(2) . ?
Co O5 2.121(2) 3 ?
Co O6 2.127(2) 3 ?
Co O6 2.127(2) . ?
Se O2 1.629(2) . ?
Se O3 1.6384(19) . ?
Se O1 1.6398(19) . ?
Se O4 1.641(2) . ?
Se Rb 3.6738(5) 4_665 ?
Se Rb 3.7365(5) 2_546 ?
Se Rb 3.9122(6) 4_666 ?
Se Rb 4.0145(5) . ?
O1 H6 1.87(5) 2_556 ?
O1 O7 2.677(3) 2_556 ?
O1 Rb 2.970(2) . ?
O1 Rb 3.013(2) 4_665 ?
O2 H3 1.87(4) 1_656 ?
O2 O6 2.691(3) 1_656 ?
O2 Rb 3.214(3) 4_665 ?
O2 Rb 3.334(2) 2_546 ?
O2 Rb 5.453(2) . ?
O3 H5 1.96(4) 3_556 ?
O3 H1 1.99(4) . ?
O3 O7 2.719(3) 3_556 ?
O3 O5 2.766(3) . ?
O3 Rb 2.889(2) 2_546 ?
O3 H5 3.51(4) . ?
O3 Rb 3.987(2) . ?
O4 H4 1.87(4) 4_666 ?
O4 H2 2.07(4) 1_556 ?
O4 O6 2.736(3) 4_666 ?
O4 O5 2.801(3) 1_556 ?
O4 Rb 2.946(2) 4_666 ?
O4 Rb 4.501(2) . ?
O5 H2 0.73(3) . ?
O5 H1 0.79(4) . ?
O5 O7 2.943(3) 3 ?
O5 O7 2.944(3) . ?
O5 O6 2.980(3) . ?
O5 O6 3.027(3) 3 ?
O5 Rb 3.207(2) . ?
O5 H1 0.79(4) . ?
O5 H2 0.73(3) . ?
O6 O7 2.940(3) . ?
O6 O7 2.956(3) 3 ?
O6 Rb 3.132(2) 4_565 ?
O6 Rb 4.219(2) . ?
O6 H3 0.82(4) . ?
O6 H4 0.88(4) . ?
O7 H5 0.79(4) . ?
O7 H6 0.81(5) . ?
Rb O3 2.889(2) 2_556 ?
Rb O4 2.946(2) 4_564 ?
Rb O1 3.013(2) 4_565 ?
Rb O6 3.132(2) 4_665 ?
Rb O2 3.214(3) 4_565 ?
Rb O2 3.334(2) 2_556 ?
Rb Se 3.6738(5) 4_565 ?
Rb Se 3.7365(5) 2_556 ?
Rb Se 3.9122(6) 4_564 ?
